data_4334352
loop_
_publ_author_name
'Somnath Maji'
'Isidoro L\'opez'
'Fernando Bozoglian'
'J. Benet-Buchholz'
'Antoni Llobet'

_publ_section_title
;
 Mononuclear Ruthenium-Water Oxidation Catalysts: Discerning between
 Electronic and Hydrogen-Bonding Effects
;
_journal_name_full 'Inorganic Chemistry'
_journal_page_first 3591
_journal_page_last 3593
_journal_paper_doi 10.1021/ic3028176
_journal_volume 52
_journal_year 2013
_chemical_formula_sum 'C28 H25 F14 N5 O2 P2 Ru'
_chemical_formula_weight 892.54
_chemical_name_systematic
; 
 ? 
;
_space_group_IT_number 2
_symmetry_cell_setting triclinic
_symmetry_space_group_name_Hall '-P 1'
_symmetry_space_group_name_H-M 'P -1'
_atom_sites_solution_hydrogens geom
_atom_sites_solution_primary direct
_atom_sites_solution_secondary difmap
_audit_creation_method SHELXL-97
_cell_angle_alpha 93.861(2)
_cell_angle_beta 100.183(3)
_cell_angle_gamma 109.940(2)
_cell_formula_units_Z 2
_cell_length_a 8.7675(5)
_cell_length_b 10.2895(6)
_cell_length_c 19.8030(12)
_cell_measurement_reflns_used 9681
_cell_measurement_temperature 100(2)
_cell_measurement_theta_max 36.44
_cell_measurement_theta_min 2.52
_cell_volume 1637.14(17)
_computing_cell_refinement 'Bruker APEX2 v2011.4-0'
_computing_data_collection 'Bruker APEX2 v2011.4-0'
_computing_data_reduction 'Bruker SAINT V7.60A'
_computing_molecular_graphics 'Bruker SHELXTL'
_computing_publication_material 'Bruker SHELXTL'
_computing_structure_refinement 'SHELXTL-97 (Sheldrick, 2008)'
_computing_structure_solution 'SHELXS-97 (Sheldrick, 2008)'
_diffrn_ambient_temperature 100(2)
_diffrn_detector_area_resol_mean 512
_diffrn_detector_type '4K CCD area detector APEX II'
_diffrn_measured_fraction_theta_full 0.985
_diffrn_measured_fraction_theta_max 0.985
_diffrn_measurement_device_type 'Kappa 4-axis goniometer bruker-nonius'
_diffrn_measurement_method
;
 Fullsphere data collection, phi and omega scans
;
_diffrn_measurement_specimen_support 'magnetic support whith MicroMount'
_diffrn_radiation_monochromator 'Multilayer Montel 200 mirrors'
_diffrn_radiation_type MoK\a
_diffrn_radiation_wavelength 0.71073
_diffrn_reflns_av_R_equivalents 0.0286
_diffrn_reflns_av_sigmaI/netI 0.0262
_diffrn_reflns_limit_h_max 14
_diffrn_reflns_limit_h_min -14
_diffrn_reflns_limit_k_max 17
_diffrn_reflns_limit_k_min -17
_diffrn_reflns_limit_l_max 31
_diffrn_reflns_limit_l_min -33
_diffrn_reflns_number 53457
_diffrn_reflns_theta_full 36.44
_diffrn_reflns_theta_max 36.44
_diffrn_reflns_theta_min 1.05
_diffrn_source 'rotating anode x-ray tube'
_diffrn_source_current 70
_diffrn_source_power 50
_diffrn_source_size '3 mm x 0.3 mm fine focus'
_diffrn_source_type 'Bruker-Nonius FR 591'
_exptl_absorpt_coefficient_mu 0.694
_exptl_absorpt_correction_T_max 1.00
_exptl_absorpt_correction_T_min 0.93
_exptl_absorpt_correction_type empirical
_exptl_absorpt_process_details
; 
 SADABS Version 2008/1 Bruker-Nonius
 Blessing, Acta Cryst. (1995) A51 33-38
;
_exptl_crystal_colour red
_exptl_crystal_density_diffrn 1.811
_exptl_crystal_description block
_exptl_crystal_F_000 888
_exptl_crystal_size_max 0.50
_exptl_crystal_size_mid 0.10
_exptl_crystal_size_min 0.10
_refine_diff_density_max 1.258
_refine_diff_density_min -0.595
_refine_diff_density_rms 0.101
_refine_ls_extinction_method none
_refine_ls_goodness_of_fit_ref 1.119
_refine_ls_hydrogen_treatment noref
_refine_ls_matrix_type full
_refine_ls_number_parameters 479
_refine_ls_number_reflns 15791
_refine_ls_number_restraints 0
_refine_ls_restrained_S_all 1.119
_refine_ls_R_factor_all 0.0278
_refine_ls_R_factor_gt 0.0256
_refine_ls_shift/su_max 0.001
_refine_ls_shift/su_mean 0.000
_refine_ls_structure_factor_coef Fsqd
_refine_ls_weighting_details 'calc w=1/[\s^2^(Fo^2^)+(0.0346P)^2^+0.5193P] where P=(Fo^2^+2Fc^2^)/3'
_refine_ls_weighting_scheme calc
_refine_ls_wR_factor_gt 0.0685
_refine_ls_wR_factor_ref 0.0721
_reflns_number_gt 14891
_reflns_number_total 15791
_reflns_threshold_expression >2sigma(I)
_cod_data_source_file ic3028176_si_002_2.cif
_cod_data_source_block faq55f_0m
_cod_database_code 4334352

loop_
_symmetry_equiv_pos_as_xyz
'x, y, z'
'-x, -y, -z'

loop_
_atom_site_label
_atom_site_type_symbol
_atom_site_fract_x
_atom_site_fract_y
_atom_site_fract_z
_atom_site_U_iso_or_equiv
_atom_site_adp_type
_atom_site_occupancy
_atom_site_symmetry_multiplicity
_atom_site_calc_flag
_atom_site_refinement_flags
Ru1 Ru 0.084353(8) -0.061449(7) 0.230996(4) 0.01157(2) Uani 1 1 d .
C1 C -0.02670(12) 0.08257(10) 0.11458(5) 0.01678(15) Uani 1 1 d .
H1 H 0.0373 0.1681 0.1437 0.020 Uiso 1 1 calc R
F1 F -0.10665(11) 0.20776(8) 0.02962(4) 0.02955(16) Uani 1 1 d .
N1 N -0.02958(10) -0.03973(8) 0.13662(4) 0.01337(12) Uani 1 1 d .
O1 O 0.19099(10) -0.11684(8) 0.32559(4) 0.01765(12) Uani 1 1 d .
H1O H 0.117(2) -0.166(2) 0.3439(10) 0.029(4) Uiso 1 1 d .
H2O H 0.252(2) -0.051(2) 0.3529(10) 0.030(5) Uiso 1 1 d .
C2 C -0.11607(14) 0.08395(11) 0.05008(6) 0.01948(16) Uani 1 1 d .
F2 F -0.02051(9) -0.61165(7) 0.20211(4) 0.02570(14) Uani 1 1 d .
N2 N -0.00810(9) -0.26550(8) 0.18328(4) 0.01336(12) Uani 1 1 d .
C3 C -0.21386(14) -0.03744(12) 0.00615(6) 0.02127(17) Uani 1 1 d .
H3 H -0.2783 -0.0354 -0.0374 0.026 Uiso 1 1 calc R
N3 N 0.31438(10) 0.00639(8) 0.20479(4) 0.01375(12) Uani 1 1 d .
C4 C -0.21376(13) -0.16239(11) 0.02854(5) 0.01915(16) Uani 1 1 d .
H4 H -0.2781 -0.2485 -0.0001 0.023 Uiso 1 1 calc R
N4 N 0.17109(10) 0.13520(8) 0.27394(4) 0.01419(12) Uani 1 1 d .
C5 C -0.11899(11) -0.16115(9) 0.09309(5) 0.01434(13) Uani 1 1 d .
N5 N -0.11239(10) -0.05562(8) 0.27457(4) 0.01447(12) Uani 1 1 d .
C6 C -0.10351(11) -0.28763(9) 0.11862(5) 0.01399(13) Uani 1 1 d .
C7 C -0.17505(13) -0.41896(10) 0.07960(6) 0.01900(16) Uani 1 1 d .
H7 H -0.2412 -0.4315 0.0344 0.023 Uiso 1 1 calc R
C8 C -0.14885(13) -0.53168(10) 0.10735(6) 0.02084(17) Uani 1 1 d .
H8 H -0.1969 -0.6231 0.0822 0.025 Uiso 1 1 calc R
C9 C -0.05083(12) -0.50605(9) 0.17255(6) 0.01804(16) Uani 1 1 d .
C10 C 0.01929(12) -0.37418(9) 0.21017(5) 0.01595(14) Uani 1 1 d .
H10 H 0.0870 -0.3602 0.2551 0.019 Uiso 1 1 calc R
C11 C 0.37924(12) -0.06718(9) 0.16742(5) 0.01584(14) Uani 1 1 d .
H11 H 0.3174 -0.1633 0.1518 0.019 Uiso 1 1 calc R
C12 C 0.53367(13) -0.00734(10) 0.15094(6) 0.01952(17) Uani 1 1 d .
H12 H 0.5762 -0.0615 0.1242 0.023 Uiso 1 1 calc R
C13 C 0.62460(13) 0.13287(11) 0.17420(6) 0.02172(18) Uani 1 1 d .
H13 H 0.7303 0.1757 0.1634 0.026 Uiso 1 1 calc R
C14 C 0.56027(12) 0.21032(10) 0.21340(6) 0.01951(17) Uani 1 1 d .
H14 H 0.6215 0.3063 0.2298 0.023 Uiso 1 1 calc R
C15 C 0.40476(11) 0.14513(9) 0.22823(5) 0.01515(14) Uani 1 1 d .
C16 C 0.32571(11) 0.21733(9) 0.26941(5) 0.01533(14) Uani 1 1 d .
C17 C 0.39436(13) 0.35397(10) 0.30281(6) 0.02019(17) Uani 1 1 d .
H17 H 0.5026 0.4126 0.2998 0.024 Uiso 1 1 calc R
C18 C 0.30058(15) 0.40276(11) 0.34072(6) 0.02290(19) Uani 1 1 d .
H18 H 0.3451 0.4961 0.3635 0.027 Uiso 1 1 calc R
C19 C 0.14220(14) 0.31642(10) 0.34570(6) 0.02075(17) Uani 1 1 d .
H19 H 0.0789 0.3494 0.3720 0.025 Uiso 1 1 calc R
C20 C 0.07932(12) 0.18058(10) 0.31107(5) 0.01593(14) Uani 1 1 d .
C21 C -0.08282(12) 0.07246(10) 0.31059(5) 0.01605(14) Uani 1 1 d .
C22 C -0.19956(14) 0.09613(12) 0.34402(6) 0.02148(18) Uani 1 1 d .
H22 H -0.1772 0.1850 0.3690 0.026 Uiso 1 1 calc R
C23 C -0.34982(14) -0.01254(13) 0.34028(6) 0.02402(19) Uani 1 1 d .
H23 H -0.4313 0.0017 0.3626 0.029 Uiso 1 1 calc R
C24 C -0.37947(13) -0.14122(12) 0.30383(6) 0.02197(18) Uani 1 1 d .
H24 H -0.4816 -0.2161 0.3006 0.026 Uiso 1 1 calc R
C25 C -0.25753(12) -0.15940(10) 0.27186(5) 0.01731(15) Uani 1 1 d .
H25 H -0.2777 -0.2482 0.2473 0.021 Uiso 1 1 calc R
O1S O 0.40526(12) 0.09735(11) 0.41530(5) 0.03092(19) Uani 1 1 d .
C1S C 0.5221(2) 0.2803(2) 0.50887(10) 0.0506(5) Uani 1 1 d .
H1S1 H 0.6156 0.3075 0.4855 0.076 Uiso 1 1 calc R
H1S2 H 0.5579 0.2556 0.5544 0.076 Uiso 1 1 calc R
H1S3 H 0.4836 0.3584 0.5148 0.076 Uiso 1 1 calc R
C2S C 0.38349(16) 0.15726(14) 0.46615(7) 0.0273(2) Uani 1 1 d .
C3S C 0.21948(18) 0.11141(16) 0.48702(7) 0.0325(3) Uani 1 1 d .
H3S1 H 0.1458 0.0231 0.4587 0.049 Uiso 1 1 calc R
H3S2 H 0.1695 0.1827 0.4801 0.049 Uiso 1 1 calc R
H3S3 H 0.2356 0.0984 0.5360 0.049 Uiso 1 1 calc R
P1A P 0.39631(3) 0.53094(3) 0.132433(14) 0.01764(5) Uani 1 1 d .
F1A F 0.34949(10) 0.59570(9) 0.19824(4) 0.03045(16) Uani 1 1 d .
F2A F 0.44426(9) 0.46649(9) 0.06659(4) 0.02700(14) Uani 1 1 d .
F3A F 0.51405(10) 0.68426(8) 0.12328(4) 0.02797(15) Uani 1 1 d .
F4A F 0.55138(9) 0.51331(8) 0.18232(4) 0.02429(13) Uani 1 1 d .
F5A F 0.27998(11) 0.37739(9) 0.14107(5) 0.03557(18) Uani 1 1 d .
F6A F 0.24271(10) 0.55004(11) 0.08279(5) 0.03420(18) Uani 1 1 d .
P1B P 0.87890(4) 0.58900(3) 0.399633(16) 0.02081(5) Uani 1 1 d .
F1B F 0.70038(10) 0.59281(9) 0.40509(5) 0.03489(18) Uani 1 1 d .
F2B F 1.05877(11) 0.59067(10) 0.39191(6) 0.0385(2) Uani 1 1 d .
F3B F 0.93906(15) 0.62549(11) 0.48108(5) 0.0420(2) Uani 1 1 d .
F4B F 0.81692(14) 0.42583(9) 0.40367(6) 0.0420(2) Uani 1 1 d .
F5B F 0.81768(12) 0.55668(10) 0.31672(4) 0.03417(17) Uani 1 1 d .
F6B F 0.94176(10) 0.75556(8) 0.39357(5) 0.02789(15) Uani 1 1 d .

loop_
_atom_site_aniso_label
_atom_site_aniso_U_11
_atom_site_aniso_U_22
_atom_site_aniso_U_33
_atom_site_aniso_U_23
_atom_site_aniso_U_13
_atom_site_aniso_U_12
Ru1 0.01102(3) 0.00942(3) 0.01322(3) -0.00090(2) 0.00263(2) 0.00281(2)
C1 0.0194(4) 0.0136(3) 0.0194(4) 0.0019(3) 0.0061(3) 0.0076(3)
F1 0.0453(4) 0.0222(3) 0.0290(4) 0.0094(3) 0.0085(3) 0.0205(3)
N1 0.0135(3) 0.0115(3) 0.0153(3) 0.0001(2) 0.0040(2) 0.0045(2)
O1 0.0177(3) 0.0168(3) 0.0168(3) 0.0012(2) 0.0029(2) 0.0048(2)
C2 0.0247(4) 0.0183(4) 0.0205(4) 0.0051(3) 0.0074(3) 0.0124(3)
F2 0.0279(3) 0.0124(2) 0.0359(4) 0.0046(2) 0.0026(3) 0.0080(2)
N2 0.0122(3) 0.0111(3) 0.0161(3) 0.0002(2) 0.0037(2) 0.0033(2)
C3 0.0246(4) 0.0240(4) 0.0178(4) 0.0036(3) 0.0028(3) 0.0126(4)
N3 0.0134(3) 0.0112(3) 0.0162(3) 0.0007(2) 0.0035(2) 0.0039(2)
C4 0.0206(4) 0.0189(4) 0.0166(4) 0.0002(3) 0.0014(3) 0.0072(3)
N4 0.0147(3) 0.0114(3) 0.0153(3) -0.0009(2) 0.0026(2) 0.0041(2)
C5 0.0146(3) 0.0132(3) 0.0147(4) -0.0003(3) 0.0034(3) 0.0046(3)
N5 0.0133(3) 0.0145(3) 0.0151(3) 0.0002(2) 0.0028(2) 0.0048(2)
C6 0.0135(3) 0.0116(3) 0.0155(4) -0.0006(3) 0.0031(3) 0.0032(2)
C7 0.0203(4) 0.0136(3) 0.0194(4) -0.0033(3) 0.0008(3) 0.0042(3)
C8 0.0220(4) 0.0119(3) 0.0254(5) -0.0030(3) 0.0032(3) 0.0040(3)
C9 0.0174(4) 0.0109(3) 0.0258(5) 0.0020(3) 0.0050(3) 0.0049(3)
C10 0.0157(3) 0.0121(3) 0.0195(4) 0.0014(3) 0.0036(3) 0.0045(3)
C11 0.0161(3) 0.0133(3) 0.0197(4) 0.0021(3) 0.0061(3) 0.0061(3)
C12 0.0193(4) 0.0168(4) 0.0263(5) 0.0051(3) 0.0107(3) 0.0080(3)
C13 0.0173(4) 0.0175(4) 0.0326(5) 0.0058(4) 0.0114(4) 0.0057(3)
C14 0.0154(4) 0.0141(3) 0.0280(5) 0.0030(3) 0.0069(3) 0.0028(3)
C15 0.0139(3) 0.0116(3) 0.0185(4) 0.0011(3) 0.0034(3) 0.0031(3)
C16 0.0155(3) 0.0112(3) 0.0169(4) -0.0005(3) 0.0026(3) 0.0026(3)
C17 0.0218(4) 0.0126(3) 0.0216(4) -0.0027(3) 0.0042(3) 0.0015(3)
C18 0.0287(5) 0.0128(3) 0.0231(5) -0.0046(3) 0.0051(4) 0.0039(3)
C19 0.0264(5) 0.0149(4) 0.0210(4) -0.0036(3) 0.0063(3) 0.0080(3)
C20 0.0182(4) 0.0136(3) 0.0161(4) -0.0013(3) 0.0036(3) 0.0064(3)
C21 0.0165(4) 0.0165(3) 0.0161(4) -0.0007(3) 0.0036(3) 0.0076(3)
C22 0.0214(4) 0.0239(4) 0.0222(5) -0.0006(3) 0.0072(3) 0.0115(4)
C23 0.0194(4) 0.0318(5) 0.0241(5) 0.0016(4) 0.0087(4) 0.0116(4)
C24 0.0142(4) 0.0281(5) 0.0229(5) 0.0025(4) 0.0056(3) 0.0061(3)
C25 0.0133(3) 0.0188(4) 0.0184(4) 0.0012(3) 0.0035(3) 0.0041(3)
O1S 0.0238(4) 0.0340(5) 0.0287(5) -0.0130(4) 0.0053(3) 0.0058(3)
C1S 0.0366(7) 0.0511(9) 0.0438(9) -0.0282(8) 0.0089(6) -0.0033(7)
C2S 0.0265(5) 0.0282(5) 0.0233(5) -0.0062(4) 0.0049(4) 0.0070(4)
C3S 0.0325(6) 0.0383(6) 0.0264(6) -0.0019(5) 0.0121(5) 0.0108(5)
P1A 0.01585(10) 0.01643(10) 0.01819(11) -0.00092(8) 0.00227(8) 0.00403(8)
F1A 0.0271(3) 0.0381(4) 0.0257(4) -0.0055(3) 0.0080(3) 0.0118(3)
F2A 0.0233(3) 0.0320(4) 0.0217(3) -0.0081(3) 0.0028(2) 0.0080(3)
F3A 0.0293(3) 0.0172(3) 0.0354(4) 0.0061(3) 0.0068(3) 0.0054(2)
F4A 0.0240(3) 0.0243(3) 0.0239(3) 0.0024(2) -0.0002(2) 0.0105(2)
F5A 0.0308(4) 0.0235(3) 0.0407(5) 0.0023(3) 0.0093(3) -0.0053(3)
F6A 0.0227(3) 0.0519(5) 0.0290(4) 0.0026(4) -0.0009(3) 0.0184(3)
P1B 0.02351(12) 0.01778(11) 0.02154(12) 0.00198(9) 0.00666(10) 0.00713(9)
F1B 0.0247(3) 0.0306(4) 0.0466(5) -0.0061(3) 0.0158(3) 0.0046(3)
F2B 0.0269(4) 0.0354(4) 0.0553(6) -0.0037(4) 0.0058(4) 0.0171(3)
F3B 0.0670(7) 0.0385(5) 0.0215(4) 0.0030(3) 0.0013(4) 0.0244(5)
F4B 0.0606(6) 0.0183(3) 0.0492(6) 0.0060(3) 0.0222(5) 0.0112(4)
F5B 0.0381(4) 0.0412(5) 0.0219(4) -0.0020(3) 0.0059(3) 0.0140(4)
F6B 0.0275(3) 0.0201(3) 0.0383(4) 0.0073(3) 0.0127(3) 0.0079(3)

loop_
_atom_type_symbol
_atom_type_description
_atom_type_scat_dispersion_real
_atom_type_scat_dispersion_imag
_atom_type_scat_source
C C 0.0033 0.0016 'International Tables Vol C Tables 4.2.6.8 and 6.1.1.4'
H H 0.0000 0.0000 'International Tables Vol C Tables 4.2.6.8 and 6.1.1.4'
N N 0.0061 0.0033 'International Tables Vol C Tables 4.2.6.8 and 6.1.1.4'
F F 0.0171 0.0103 'International Tables Vol C Tables 4.2.6.8 and 6.1.1.4'
P P 0.1023 0.0942 'International Tables Vol C Tables 4.2.6.8 and 6.1.1.4'
Ru Ru -1.2594 0.8363 'International Tables Vol C Tables 4.2.6.8 and 6.1.1.4'
O O 0.0106 0.0060 'International Tables Vol C Tables 4.2.6.8 and 6.1.1.4'

loop_
_geom_angle_atom_site_label_1
_geom_angle_atom_site_label_2
_geom_angle_atom_site_label_3
_geom_angle
N4 Ru1 N1 98.98(3)
N4 Ru1 N2 178.34(3)
N1 Ru1 N2 79.39(3)
N4 Ru1 N3 79.70(3)
N1 Ru1 N3 91.84(3)
N2 Ru1 N3 99.97(3)
N4 Ru1 N5 79.58(3)
N1 Ru1 N5 92.01(3)
N2 Ru1 N5 100.76(3)
N3 Ru1 N5 159.27(3)
N4 Ru1 O1 89.48(3)
N1 Ru1 O1 171.53(3)
N2 Ru1 O1 92.15(3)
N3 Ru1 O1 90.06(3)
N5 Ru1 O1 89.11(3)
N1 C1 C2 120.44(9)
C1 N1 C5 118.74(8)
C1 N1 Ru1 125.65(7)
C5 N1 Ru1 115.60(6)
F1 C2 C1 118.49(10)
F1 C2 C3 119.35(10)
C1 C2 C3 122.16(9)
C10 N2 C6 118.94(8)
C10 N2 Ru1 126.04(7)
C6 N2 Ru1 115.02(6)
C2 C3 C4 117.06(10)
C11 N3 C15 118.89(8)
C11 N3 Ru1 127.94(6)
C15 N3 Ru1 113.15(6)
C3 C4 C5 119.79(10)
C20 N4 C16 122.19(8)
C20 N4 Ru1 118.91(6)
C16 N4 Ru1 118.72(6)
N1 C5 C4 121.70(8)
N1 C5 C6 115.14(8)
C4 C5 C6 123.14(8)
C25 N5 C21 118.84(8)
C25 N5 Ru1 128.14(7)
C21 N5 Ru1 113.02(6)
N2 C6 C7 122.15(8)
N2 C6 C5 114.45(8)
C7 C6 C5 123.37(9)
C8 C7 C6 119.18(10)
C9 C8 C7 117.40(9)
F2 C9 C8 120.03(9)
F2 C9 C10 117.74(9)
C8 C9 C10 122.23(9)
N2 C10 C9 120.10(9)
N3 C11 C12 122.29(9)
C13 C12 C11 118.89(9)
C12 C13 C14 119.66(9)
C13 C14 C15 119.03(9)
N3 C15 C14 121.25(9)
N3 C15 C16 115.38(8)
C14 C15 C16 123.37(8)
N4 C16 C17 120.08(9)
N4 C16 C15 112.95(8)
C17 C16 C15 126.96(9)
C16 C17 C18 118.41(9)
C17 C18 C19 120.92(9)
C20 C19 C18 118.27(9)
N4 C20 C19 120.12(9)
N4 C20 C21 112.97(8)
C19 C20 C21 126.90(9)
N5 C21 C22 121.38(9)
N5 C21 C20 115.44(8)
C22 C21 C20 123.18(9)
C21 C22 C23 118.97(10)
C24 C23 C22 119.55(10)
C23 C24 C25 119.04(10)
N5 C25 C24 122.23(10)
O1S C2S C3S 121.54(12)
O1S C2S C1S 120.14(13)
C3S C2S C1S 118.32(12)
F6A P1A F5A 90.13(5)
F6A P1A F1A 89.95(5)
F5A P1A F1A 90.50(5)
F6A P1A F4A 179.46(5)
F5A P1A F4A 90.39(5)
F1A P1A F4A 89.91(4)
F6A P1A F3A 90.08(5)
F5A P1A F3A 179.39(5)
F1A P1A F3A 90.08(5)
F4A P1A F3A 89.40(4)
F6A P1A F2A 90.25(5)
F5A P1A F2A 89.71(5)
F1A P1A F2A 179.70(5)
F4A P1A F2A 89.88(4)
F3A P1A F2A 89.71(4)
F3B P1B F4B 92.02(6)
F3B P1B F1B 90.31(6)
F4B P1B F1B 91.15(5)
F3B P1B F2B 91.06(6)
F4B P1B F2B 91.04(6)
F1B P1B F2B 177.37(6)
F3B P1B F5B 178.23(5)
F4B P1B F5B 89.65(5)
F1B P1B F5B 89.06(5)
F2B P1B F5B 89.50(5)
F3B P1B F6B 89.28(5)
F4B P1B F6B 178.69(5)
F1B P1B F6B 89.05(4)
F2B P1B F6B 88.73(5)
F5B P1B F6B 89.06(5)

loop_
_geom_bond_atom_site_label_1
_geom_bond_atom_site_label_2
_geom_bond_distance
Ru1 N4 1.9713(8)
Ru1 N1 2.0222(8)
Ru1 N2 2.0638(8)
Ru1 N3 2.0694(8)
Ru1 N5 2.0769(8)
Ru1 O1 2.1438(8)
C1 N1 1.3531(12)
C1 C2 1.3790(15)
F1 C2 1.3429(12)
N1 C5 1.3662(12)
C2 C3 1.3826(16)
F2 C9 1.3497(12)
N2 C10 1.3453(12)
N2 C6 1.3578(12)
C3 C4 1.3882(15)
N3 C11 1.3457(12)
N3 C15 1.3749(12)
C4 C5 1.3926(14)
N4 C20 1.3510(12)
N4 C16 1.3533(12)
C5 C6 1.4671(13)
N5 C25 1.3430(12)
N5 C21 1.3740(13)
C6 C7 1.3880(13)
C7 C8 1.3867(15)
C8 C9 1.3719(16)
C9 C10 1.3810(14)
C11 C12 1.3906(13)
C12 C13 1.3875(15)
C13 C14 1.3907(15)
C14 C15 1.3926(13)
C15 C16 1.4721(14)
C16 C17 1.3904(13)
C17 C18 1.3931(16)
C18 C19 1.3949(16)
C19 C20 1.3927(14)
C20 C21 1.4744(14)
C21 C22 1.3904(14)
C22 C23 1.3932(16)
C23 C24 1.3827(17)
C24 C25 1.3923(14)
O1S C2S 1.2228(15)
C1S C2S 1.496(2)
C2S C3S 1.4949(19)
P1A F6A 1.5991(8)
P1A F5A 1.6014(8)
P1A F1A 1.6030(8)
P1A F4A 1.6046(8)
P1A F3A 1.6066(8)
P1A F2A 1.6074(8)
P1B F3B 1.5822(10)
P1B F4B 1.5911(9)
P1B F1B 1.6013(9)
P1B F2B 1.6055(9)
P1B F5B 1.6087(9)
P1B F6B 1.6317(8)

loop_
_geom_torsion_atom_site_label_1
_geom_torsion_atom_site_label_2
_geom_torsion_atom_site_label_3
_geom_torsion_atom_site_label_4
_geom_torsion
C2 C1 N1 C5 1.71(13)
C2 C1 N1 Ru1 -176.81(7)
N4 Ru1 N1 C1 4.09(8)
N2 Ru1 N1 C1 -175.57(8)
N3 Ru1 N1 C1 -75.77(8)
N5 Ru1 N1 C1 83.86(8)
O1 Ru1 N1 C1 -178.67(17)
N4 Ru1 N1 C5 -174.47(6)
N2 Ru1 N1 C5 5.87(6)
N3 Ru1 N1 C5 105.67(7)
N5 Ru1 N1 C5 -94.70(7)
O1 Ru1 N1 C5 2.8(2)
N1 C1 C2 F1 -178.47(9)
N1 C1 C2 C3 1.31(16)
N4 Ru1 N2 C10 163.4(10)
N1 Ru1 N2 C10 175.07(8)
N3 Ru1 N2 C10 85.06(8)
N5 Ru1 N2 C10 -94.88(8)
O1 Ru1 N2 C10 -5.38(8)
N4 Ru1 N2 C6 -16.0(11)
N1 Ru1 N2 C6 -4.29(6)
N3 Ru1 N2 C6 -94.30(7)
N5 Ru1 N2 C6 85.76(7)
O1 Ru1 N2 C6 175.26(6)
F1 C2 C3 C4 177.33(10)
C1 C2 C3 C4 -2.46(16)
N4 Ru1 N3 C11 -178.83(9)
N1 Ru1 N3 C11 -80.03(8)
N2 Ru1 N3 C11 -0.48(9)
N5 Ru1 N3 C11 179.36(8)
O1 Ru1 N3 C11 91.71(8)
N4 Ru1 N3 C15 -0.64(7)
N1 Ru1 N3 C15 98.15(7)
N2 Ru1 N3 C15 177.71(7)
N5 Ru1 N3 C15 -2.45(13)
O1 Ru1 N3 C15 -90.10(7)
C2 C3 C4 C5 0.65(16)
N1 Ru1 N4 C20 93.11(7)
N2 Ru1 N4 C20 104.7(10)
N3 Ru1 N4 C20 -176.65(8)
N5 Ru1 N4 C20 2.70(7)
O1 Ru1 N4 C20 -86.49(7)
N1 Ru1 N4 C16 -91.65(7)
N2 Ru1 N4 C16 -80.0(11)
N3 Ru1 N4 C16 -1.40(7)
N5 Ru1 N4 C16 177.95(8)
O1 Ru1 N4 C16 88.76(7)
C1 N1 C5 C4 -3.53(13)
Ru1 N1 C5 C4 175.13(7)
C1 N1 C5 C6 174.82(8)
Ru1 N1 C5 C6 -6.52(10)
C3 C4 C5 N1 2.35(15)
C3 C4 C5 C6 -175.87(9)
N4 Ru1 N5 C25 179.01(9)
N1 Ru1 N5 C25 80.25(9)
N2 Ru1 N5 C25 0.67(9)
N3 Ru1 N5 C25 -179.17(8)
O1 Ru1 N5 C25 -91.35(9)
N4 Ru1 N5 C21 -1.68(7)
N1 Ru1 N5 C21 -100.45(7)
N2 Ru1 N5 C21 179.97(7)
N3 Ru1 N5 C21 0.13(13)
O1 Ru1 N5 C21 87.95(7)
C10 N2 C6 C7 0.64(13)
Ru1 N2 C6 C7 -179.95(7)
C10 N2 C6 C5 -177.29(8)
Ru1 N2 C6 C5 2.12(10)
N1 C5 C6 N2 2.82(12)
C4 C5 C6 N2 -178.86(9)
N1 C5 C6 C7 -175.08(9)
C4 C5 C6 C7 3.24(15)
N2 C6 C7 C8 0.10(15)
C5 C6 C7 C8 177.84(9)
C6 C7 C8 C9 -0.62(16)
C7 C8 C9 F2 -179.78(10)
C7 C8 C9 C10 0.44(16)
C6 N2 C10 C9 -0.82(13)
Ru1 N2 C10 C9 179.84(7)
F2 C9 C10 N2 -179.50(9)
C8 C9 C10 N2 0.29(15)
C15 N3 C11 C12 -0.82(15)
Ru1 N3 C11 C12 177.27(8)
N3 C11 C12 C13 0.44(16)
C11 C12 C13 C14 0.14(17)
C12 C13 C14 C15 -0.30(17)
C11 N3 C15 C14 0.64(14)
Ru1 N3 C15 C14 -177.73(8)
C11 N3 C15 C16 -179.24(8)
Ru1 N3 C15 C16 2.39(10)
C13 C14 C15 N3 -0.08(16)
C13 C14 C15 C16 179.79(10)
C20 N4 C16 C17 -0.92(14)
Ru1 N4 C16 C17 -176.00(8)
C20 N4 C16 C15 178.10(9)
Ru1 N4 C16 C15 3.02(11)
N3 C15 C16 N4 -3.49(12)
C14 C15 C16 N4 176.63(9)
N3 C15 C16 C17 175.44(10)
C14 C15 C16 C17 -4.44(16)
N4 C16 C17 C18 0.23(15)
C15 C16 C17 C18 -178.64(10)
C16 C17 C18 C19 0.61(17)
C17 C18 C19 C20 -0.77(17)
C16 N4 C20 C19 0.74(15)
Ru1 N4 C20 C19 175.82(8)
C16 N4 C20 C21 -178.17(9)
Ru1 N4 C20 C21 -3.09(11)
C18 C19 C20 N4 0.11(16)
C18 C19 C20 C21 178.85(10)
C25 N5 C21 C22 0.06(14)
Ru1 N5 C21 C22 -179.31(8)
C25 N5 C21 C20 179.97(9)
Ru1 N5 C21 C20 0.60(11)
N4 C20 C21 N5 1.50(12)
C19 C20 C21 N5 -177.32(10)
N4 C20 C21 C22 -178.59(10)
C19 C20 C21 C22 2.59(17)
N5 C21 C22 C23 -0.44(16)
C20 C21 C22 C23 179.65(10)
C21 C22 C23 C24 0.24(17)
C22 C23 C24 C25 0.32(17)
C21 N5 C25 C24 0.53(15)
Ru1 N5 C25 C24 179.80(8)
C23 C24 C25 N5 -0.72(17)
